data_2202532
loop_
_publ_author_name
'Zhang, Xian-Ming'
'Fang, Rui-Qin'
'Wu, Hai-Shun'
'Ng, Seik Weng'

_publ_section_title <i>catena</i>-Poly[[triaquacobalt(II)]-\m-2,3-pyridinedicarboxylato-\k^2^<i>O</i>^2^:<i>O</i>^3^]
_journal_issue 12
_journal_name_full 'Acta Crystallographica Section E'
_journal_page_first m1143
_journal_page_last m1145
_journal_paper_doi 10.1107/S1600536803026023
_journal_volume 59
_journal_year 2003
_chemical_formula_iupac '[Co (C7 H3 N O4) (H2 O)3]'
_chemical_formula_moiety '[Co (C7 H3 N O4) (H2 O)3]'
_chemical_formula_sum 'C7 H9 Co N O7'
_chemical_formula_weight 278.08
_chemical_name_systematic
;
catena-Poly[[triaquacobalt(II)]-\m-2,3-pyridinedicarboxylato-\k^2^O^2^:O^3^]
;
_space_group_IT_number 29
_symmetry_cell_setting orthorhombic
_symmetry_space_group_name_Hall 'P 2c -2ac'
_symmetry_space_group_name_H-M 'P c a 21'
_atom_sites_solution_hydrogens geom
_atom_sites_solution_primary direct
_atom_sites_solution_secondary difmap
_audit_creation_method SHELXL-97
_cell_angle_alpha 90
_cell_angle_beta 90
_cell_angle_gamma 90
_cell_formula_units_Z 4
_cell_length_a 16.082(3)
_cell_length_b 6.7450(10)
_cell_length_c 8.467(2)
_cell_measurement_reflns_used 25
_cell_measurement_temperature 298(2)
_cell_measurement_theta_max 15.0
_cell_measurement_theta_min 7.5
_cell_volume 918.4(3)
_computing_cell_refinement 'R3m Software'
_computing_data_collection 'R3m Software (Siemens, 1990)'
_computing_data_reduction 'R3m Software'
_computing_molecular_graphics 'ORTEPII (Johnson, 1976)'
_computing_publication_material SHELXL97
_computing_structure_refinement 'SHELXL97 (Sheldrick, 1997)'
_computing_structure_solution 'SHELXS97 (Sheldrick, 1997)'
_diffrn_ambient_temperature 298(2)
_diffrn_measured_fraction_theta_full 1.00
_diffrn_measured_fraction_theta_max 1.00
_diffrn_measurement_device_type 'Siemens R3m four-circle'
_diffrn_measurement_method \w
_diffrn_radiation_monochromator graphite
_diffrn_radiation_source 'fine-focus sealed tube'
_diffrn_radiation_type MoK\a
_diffrn_radiation_wavelength 0.71073
_diffrn_reflns_av_R_equivalents 0.036
_diffrn_reflns_av_sigmaI/netI 0.047
_diffrn_reflns_limit_h_max 14
_diffrn_reflns_limit_h_min -19
_diffrn_reflns_limit_k_max 8
_diffrn_reflns_limit_k_min -8
_diffrn_reflns_limit_l_max 10
_diffrn_reflns_limit_l_min -8
_diffrn_reflns_number 3513
_diffrn_reflns_theta_full 25.0
_diffrn_reflns_theta_max 25.0
_diffrn_reflns_theta_min 2.5
_diffrn_standards_decay_% 0
_diffrn_standards_interval_count 120
_diffrn_standards_number 2
_exptl_absorpt_coefficient_mu 1.892
_exptl_absorpt_correction_T_max 0.93
_exptl_absorpt_correction_T_min 0.62
_exptl_absorpt_correction_type empirical
_exptl_absorpt_process_details '\y scan (North et al., 1968)'
_exptl_crystal_colour Red
_exptl_crystal_density_diffrn 2.011
_exptl_crystal_density_method 'not measured'
_exptl_crystal_description Plate
_exptl_crystal_F_000 564
_exptl_crystal_size_max 0.28
_exptl_crystal_size_mid 0.20
_exptl_crystal_size_min 0.04
_refine_diff_density_max 0.30
_refine_diff_density_min -0.34
_refine_ls_abs_structure_details 'Flack (1988); 691 Friedel pairs'
_refine_ls_abs_structure_Flack 0.06(2)
_refine_ls_extinction_method none
_refine_ls_goodness_of_fit_ref 0.97
_refine_ls_hydrogen_treatment mixed
_refine_ls_matrix_type full
_refine_ls_number_parameters 163
_refine_ls_number_reflns 1480
_refine_ls_number_restraints 10
_refine_ls_restrained_S_all 0.97
_refine_ls_R_factor_all 0.035
_refine_ls_R_factor_gt 0.035
_refine_ls_shift/su_max 0.000
_refine_ls_shift/su_mean 0.000
_refine_ls_structure_factor_coef Fsqd
_refine_ls_weighting_details 'calc w = 1/[\s^2^(Fo^2^)+(0.0348P)^2^] where P=  (Fo^2^+2Fc^2^)/3'
_refine_ls_weighting_scheme calc
_refine_ls_wR_factor_gt 0.067
_refine_ls_wR_factor_ref 0.068
_reflns_number_gt 1380
_reflns_number_total 1480
_reflns_threshold_expression I>2\s(I)
_cod_data_source_file ci6305.cif
_cod_data_source_block I
_cod_depositor_comments
;
The following automatic conversions were performed:
'_symmetry_cell_setting' value 'Orthorhombic' changed to 'orthorhombic'
according to '/home/saulius/struct/CIF-dictionaries/cif_core.dic'
dictionary named 'cif_core.dic' version 2.4.1 from 2010-06-29.

Automatic conversion script
Id: cif_fix_enum 1527 2010-12-29 10:47:43Z saulius 

The following automatic conversions were performed:

'_symmetry_cell_setting' value 'Orthorhombic' changed to
'orthorhombic' according to
/home/saulius/struct/CIF-dictionaries/cif_core.dic dictionary named
'cif_core.dic' version 2.4.1 from 2010-06-29.

Automatic conversion script
Id: cif_fix_values 1715 2011-07-08 13:25:40Z adriana 
;
_cod_database_code 2202532
_cod_database_fobs_code 2202532

loop_
_symmetry_equiv_pos_as_xyz
'x, y, z'
'-x, -y, z+1/2'
'x+1/2, -y, z'
'-x+1/2, y, z+1/2'

loop_
_atom_site_label
_atom_site_fract_x
_atom_site_fract_y
_atom_site_fract_z
_atom_site_U_iso_or_equiv
_atom_site_adp_type
_atom_site_calc_flag
_atom_site_refinement_flags
_atom_site_occupancy
_atom_site_disorder_assembly
_atom_site_disorder_group
_atom_site_type_symbol
Co1 0.40344(3) 0.42124(7) 0.50000(8) 0.0205(2) Uani d . 1 . . Co
O1 0.2857(2) 0.5111(4) 0.4437(4) 0.0270(10) Uani d . 1 . . O
O2 0.1518(2) 0.4591(3) 0.4898(5) 0.0270(10) Uani d . 1 . . O
O3 0.0668(2) 0.2884(4) 0.7847(3) 0.0240(10) Uani d . 1 . . O
O4 0.0570(2) 0.0870(4) 0.5801(4) 0.0260(10) Uani d . 1 . . O
O1w 0.4560(2) 0.6767(4) 0.4040(4) 0.0270(10) Uani d D 1 . . O
O2w 0.5235(2) 0.3047(4) 0.5730(4) 0.0230(10) Uani d D 1 . . O
O3w 0.4104(2) 0.5760(5) 0.7089(3) 0.0260(10) Uani d D 1 . . O
N1 0.3301(2) 0.2040(5) 0.6186(4) 0.0200(10) Uani d . 1 . . N
C1 0.2269(2) 0.4193(5) 0.5079(8) 0.0220(10) Uani d . 1 . . C
C2 0.2485(3) 0.2468(6) 0.6107(5) 0.0170(10) Uani d . 1 . . C
C3 0.1893(2) 0.1350(6) 0.6911(5) 0.0190(10) Uani d . 1 . . C
C4 0.0977(2) 0.1767(6) 0.6825(5) 0.0190(10) Uani d . 1 . . C
C5 0.2166(3) -0.0231(6) 0.7800(6) 0.0260(10) Uani d . 1 . . C
C6 0.2994(3) -0.0630(6) 0.7903(6) 0.0260(10) Uani d . 1 . . C
C7 0.3541(3) 0.0533(6) 0.7062(5) 0.0260(10) Uani d . 1 . . C
H1w1 0.489(2) 0.757(5) 0.451(3) 0.033 Uiso d D 1 . . H
H1w2 0.465(2) 0.682(6) 0.3050(10) 0.033 Uiso d D 1 . . H
H2w1 0.536(2) 0.184(2) 0.553(5) 0.028 Uiso d D 1 . . H
H2w2 0.5680(10) 0.373(4) 0.559(5) 0.028 Uiso d D 1 . . H
H3w1 0.393(2) 0.538(6) 0.798(2) 0.031 Uiso d D 1 . . H
H3w2 0.4580(10) 0.629(6) 0.716(4) 0.031 Uiso d D 1 . . H
H5 0.1785 -0.1025 0.8331 0.032 Uiso calc R 1 . . H
H6 0.3186 -0.1667 0.8528 0.032 Uiso calc R 1 . . H
H7 0.4105 0.0241 0.7116 0.031 Uiso calc R 1 . . H

loop_
_atom_site_aniso_label
_atom_site_aniso_U_11
_atom_site_aniso_U_22
_atom_site_aniso_U_33
_atom_site_aniso_U_12
_atom_site_aniso_U_13
_atom_site_aniso_U_23
Co1 0.0168(3) 0.0236(3) 0.0211(3) -0.0015(2) 0.0002(3) 0.0019(3)
O1 0.018(2) 0.029(2) 0.034(2) -0.0020(10) -0.0020(10) 0.0110(10)
O2 0.0180(10) 0.032(2) 0.032(2) 0.0030(10) -0.003(2) 0.011(2)
O3 0.018(2) 0.031(2) 0.023(2) 0.0060(10) 0.0000(10) -0.009(2)
O4 0.021(2) 0.024(2) 0.034(2) 0.0010(10) -0.0050(10) -0.0050(10)
O1w 0.031(2) 0.030(2) 0.022(2) -0.0090(10) 0.0010(10) 0.000(2)
O2w 0.018(2) 0.023(2) 0.028(2) 0.0010(10) -0.0010(10) 0.0020(10)
O3w 0.024(2) 0.032(2) 0.021(2) -0.0060(10) 0.0040(10) -0.001(2)
N1 0.016(2) 0.021(2) 0.022(2) -0.001(2) 0.001(2) 0.001(2)
C1 0.021(2) 0.025(2) 0.020(2) 0.005(2) -0.007(3) -0.013(2)
C2 0.014(2) 0.020(2) 0.017(2) -0.003(2) 0.001(2) -0.002(2)
C3 0.020(2) 0.019(2) 0.017(2) 0.004(2) -0.005(2) -0.005(2)
C4 0.014(2) 0.019(2) 0.023(2) -0.003(2) 0.003(2) 0.008(2)
C5 0.029(3) 0.022(2) 0.029(3) -0.002(2) 0.005(2) -0.001(2)
C6 0.024(3) 0.021(2) 0.034(3) 0.003(2) -0.001(2) 0.009(2)
C7 0.020(3) 0.026(2) 0.031(3) 0.006(2) -0.003(2) -0.003(2)

loop_
_atom_type_symbol
_atom_type_description
_atom_type_scat_dispersion_real
_atom_type_scat_dispersion_imag
_atom_type_scat_source
C C 0.0033 0.0016 'International Tables Vol C Tables 4.2.6.8 and 6.1.1.4'
H H 0.0000 0.0000 'International Tables Vol C Tables 4.2.6.8 and 6.1.1.4'
N N 0.0061 0.0033 'International Tables Vol C Tables 4.2.6.8 and 6.1.1.4'
O O 0.0106 0.0060 'International Tables Vol C Tables 4.2.6.8 and 6.1.1.4'
Co Co 0.3494 0.9721 'International Tables Vol C Tables 4.2.6.8 and 6.1.1.4'

loop_
_geom_angle_atom_site_label_1
_geom_angle_atom_site_label_2
_geom_angle_atom_site_label_3
_geom_angle_site_symmetry_1
_geom_angle_site_symmetry_3
_geom_angle
_geom_angle_publ_flag
O1 Co1 O3 . 4_554 97.80(10) yes
O1 Co1 O1w . . 92.30(10) yes
O1 Co1 O2w . . 174.80(10) yes
O1 Co1 O3w . . 95.80(10) yes
O1 Co1 N1 . . 78.50(10) yes
O3 Co1 O1w 4_554 . 85.50(10) yes
O3 Co1 O2w 4_554 . 83.70(10) yes
O3 Co1 O3w 4_554 . 163.10(10) yes
O3 Co1 N1 4_554 . 104.10(10) yes
O1w Co1 O2w . . 92.90(10) yes
O1w Co1 O3w . . 83.90(10) yes
O1w Co1 N1 . . 167.40(10) yes
O2w Co1 O3w . . 83.70(10) yes
O2w Co1 N1 . . 96.30(10) yes
O3w Co1 N1 . . 88.50(10) yes
C1 O1 Co1 . . 116.8(3) no
C4 O3 Co1 . 4 140.6(3) no
C7 N1 C2 . . 118.7(3) no
C7 N1 Co1 . . 129.3(3) no
C2 N1 Co1 . . 111.6(2) no
O2 C1 O1 . . 124.8(5) no
O2 C1 C2 . . 117.7(4) no
O1 C1 C2 . . 117.5(3) no
N1 C2 C3 . . 121.8(4) no
N1 C2 C1 . . 115.0(3) no
C3 C2 C1 . . 123.2(4) no
C5 C3 C2 . . 117.9(4) no
C5 C3 C4 . . 119.0(4) no
C2 C3 C4 . . 123.1(4) no
O4 C4 O3 . . 124.5(4) no
O4 C4 C3 . . 117.3(4) no
O3 C4 C3 . . 118.0(4) no
C6 C5 C3 . . 120.0(4) no
C5 C6 C7 . . 118.6(4) no
N1 C7 C6 . . 123.0(4) no
Co1 O1w H1w1 . . 126(2) no
Co1 O1w H1w2 . . 119(2) no
H1w1 O1w H1w2 . . 109(2) no
Co1 O2w H2w1 . . 120(2) no
Co1 O2w H2w2 . . 120(3) no
H2w1 O2w H2w2 . . 107(2) no
Co1 O3w H3w1 . . 127(3) no
Co1 O3w H3w2 . . 109(3) no
H3w1 O3w H3w2 . . 111(2) no
C6 C5 H5 . . 120.0 no
C3 C5 H5 . . 120.0 no
C5 C6 H6 . . 120.7 no
C7 C6 H6 . . 120.7 no
N1 C7 H7 . . 118.5 no
C6 C7 H7 . . 118.5 no

loop_
_geom_bond_atom_site_label_1
_geom_bond_atom_site_label_2
_geom_bond_site_symmetry_2
_geom_bond_distance
_geom_bond_publ_flag
Co1 O1 . 2.044(3) yes
Co1 O3 4_554 2.087(3) yes
Co1 O1w . 2.084(3) yes
Co1 O2w . 2.175(3) yes
Co1 O3w . 2.057(3) yes
Co1 N1 . 2.133(3) yes
O1 C1 . 1.255(5) no
O2 C1 . 1.246(4) no
O3 C4 . 1.250(5) no
O4 C4 . 1.244(5) no
N1 C7 . 1.316(5) no
N1 C2 . 1.344(5) no
C1 C2 . 1.494(6) no
C2 C3 . 1.392(6) no
C3 C5 . 1.378(6) no
C3 C4 . 1.502(5) no
C5 C6 . 1.361(5) no
C6 C7 . 1.377(6) no
O1w H1w1 . 0.850(10) no
O1w H1w2 . 0.850(10) no
O2w H2w1 . 0.860(10) no
O2w H2w2 . 0.860(10) no
O3w H3w1 . 0.850(10) no
O3w H3w2 . 0.840(10) no
C5 H5 . 0.93 no
C6 H6 . 0.93 no
C7 H7 . 0.93 no

loop_
_geom_hbond_atom_site_label_D
_geom_hbond_atom_site_label_H
_geom_hbond_atom_site_label_A
_geom_hbond_site_symmetry_A
_geom_hbond_distance_DH
_geom_hbond_distance_HA
_geom_hbond_distance_DA
_geom_hbond_angle_DHA
_geom_hbond_publ_flag
O1w H1w1 O4 3_565 0.850(10) 1.870(10) 2.720(4) 172(3) yes
O1w H1w2 O2w 2_664 0.850(10) 1.980(10) 2.825(5) 175(4) yes
O2w H2w2 O2 3_565 0.860(10) 1.860(10) 2.700(4) 167(4) yes
O2w H2w1 O4 3 0.860(10) 1.87(2) 2.697(4) 161(4) yes
O3w H3w2 O3 3_565 0.840(10) 1.93(2) 2.752(4) 165(4) yes
O3w H3w1 O2 4 0.850(10) 1.850(10) 2.698(5) 176(4) yes

loop_
_geom_torsion_atom_site_label_1
_geom_torsion_atom_site_label_2
_geom_torsion_atom_site_label_3
_geom_torsion_atom_site_label_4
_geom_torsion_site_symmetry_1
_geom_torsion
_geom_torsion_publ_flag
O3w Co1 O1 C1 . -81.8(3) no
O1w Co1 O1 C1 . -165.9(3) no
O3 Co1 O1 C1 4_554 108.3(3) no
N1 Co1 O1 C1 . 5.5(3) no
O1 Co1 N1 C7 . -179.3(4) no
O3w Co1 N1 C7 . -83.1(4) no
O1w Co1 N1 C7 . -135.8(6) no
O3 Co1 N1 C7 4_554 85.4(4) no
O2w Co1 N1 C7 . 0.4(4) no
O1 Co1 N1 C2 . -6.4(2) no
O3w Co1 N1 C2 . 89.8(3) no
O1w Co1 N1 C2 . 37.1(7) no
O3 Co1 N1 C2 4_554 -101.7(3) no
O2w Co1 N1 C2 . 173.3(3) no
Co1 O1 C1 O2 . 177.8(4) no
Co1 O1 C1 C2 . -3.6(5) no
C7 N1 C2 C3 . -0.7(6) no
Co1 N1 C2 C3 . -174.5(3) no
C7 N1 C2 C1 . -179.7(4) no
Co1 N1 C2 C1 . 6.6(4) no
O2 C1 C2 N1 . 176.3(4) no
O1 C1 C2 N1 . -2.3(6) no
O2 C1 C2 C3 . -2.6(7) no
O1 C1 C2 C3 . 178.7(4) no
N1 C2 C3 C5 . -0.1(6) no
C1 C2 C3 C5 . 178.8(4) no
N1 C2 C3 C4 . -178.9(4) no
C1 C2 C3 C4 . -0.1(6) no
Co1 O3 C4 O4 4 163.2(3) no
Co1 O3 C4 C3 4 -11.9(6) no
C5 C3 C4 O4 . -86.3(5) no
C2 C3 C4 O4 . 92.5(5) no
C5 C3 C4 O3 . 89.1(5) no
C2 C3 C4 O3 . -92.1(5) no
C2 C3 C5 C6 . 1.5(7) no
C4 C3 C5 C6 . -179.6(4) no
C3 C5 C6 C7 . -2.1(7) no
C2 N1 C7 C6 . 0.1(6) no
Co1 N1 C7 C6 . 172.6(3) no
C5 C6 C7 N1 . 1.3(7) no
